data_9013324
loop_
_publ_author_name
'Sokolova, E.'
'Hawthorne, F. C.'

_publ_section_title
;The crystal chemistry of the scapolite-group minerals. I. crystal structure
 and long-range order Locality: Pamir, Tajikistan Note: S2
;
_journal_name_full 'The Canadian Mineralogist'
_journal_page_first 1527
_journal_page_last 1554
_journal_paper_doi 10.3749/canmin.46.6.1527
_journal_volume 46
_journal_year 2008
_chemical_compound_source 'Pamir, Tajikistan'
_chemical_formula_sum 'C0.03 Al3.2 Ca0.28 Cl0.96 K0.24 Na3.48 O24.13 S0.01 Si8.8'
_chemical_name_mineral Scapolite
_space_group_IT_number 87
_symmetry_space_group_name_Hall '-I 4'
_symmetry_space_group_name_H-M 'I 4/m'
_cell_angle_alpha 90
_cell_angle_beta 90
_cell_angle_gamma 90
_cell_length_a 12.0541
_cell_length_b 12.0541
_cell_length_c 7.5682
_cell_formula_units_Z 2
_cell_volume 1099.670
_database_code_amcsd 0006215
_exptl_crystal_density_diffrn 2.582
_cod_original_formula_sum '(Ca.28 Na3.48 K.24) Al3.2 Si8.8 O24.13 (Cl.96 C.03 S.01)'
_cod_database_code 9013324

loop_
_space_group_symop_operation_xyz
x,y,z
1/2+x,1/2+y,1/2+z
y,-x,-z
1/2+y,1/2-x,1/2-z
-y,x,z
1/2-y,1/2+x,1/2+z
x,y,-z
1/2+x,1/2+y,1/2-z
-x,-y,z
1/2-x,1/2-y,1/2+z
-y,x,-z
1/2-y,1/2+x,1/2-z
y,-x,z
1/2+y,1/2-x,1/2+z
-x,-y,-z
1/2-x,1/2-y,1/2-z

loop_
_atom_site_label
_atom_site_fract_x
_atom_site_fract_y
_atom_site_fract_z
_atom_site_occupancy
_atom_site_U_iso_or_equiv
Ca 0.37024 0.29295 0.00000 0.07000 0.04250
Na 0.37024 0.29295 0.00000 0.87000 0.04250
K 0.37024 0.29295 0.00000 0.06000 0.04250
Al2 0.16238 0.41521 0.20670 0.40000 0.00990
Si1 0.16174 0.08930 0.00000 1.00000 0.00940
Si2 0.16238 0.41521 0.20670 0.60000 0.00990
O1 0.04310 0.14870 0.00000 1.00000 0.01730
O2 0.19380 0.38100 0.00000 1.00000 0.01770
O3 0.44778 0.15030 0.21600 1.00000 0.02090
O4 0.27067 0.37220 0.67320 1.00000 0.02020
Cl 0.00000 0.00000 0.50000 0.96000 0.05100
C 0.00000 0.00000 0.50000 0.03000 0.05100
O12 0.00000 0.00000 0.50000 0.03000 0.05100
O13 0.00000 0.00000 0.50000 0.03000 0.05100
O14 0.00000 0.00000 0.50000 0.03000 0.05100
S 0.00000 0.00000 0.50000 0.01000 0.05100
O15 0.00000 0.00000 0.50000 0.01000 0.05100
O16 0.00000 0.00000 0.50000 0.01000 0.05100
O17 0.00000 0.00000 0.50000 0.01000 0.05100
O18 0.00000 0.00000 0.50000 0.01000 0.05100

loop_
_cod_related_entry_id
_cod_related_entry_database
_cod_related_entry_code
1 AMCSD 0006215
